data_1560106
loop_
_publ_author_name
'Lee, Jie Yie'
'Ling, Sanliang'
'Argent, Stephen P.'
'Senn, Mark S.'
'Ca\~nadillas-Delgado, Laura'
'Cliffe, Matthew J.'

_publ_section_title
;
 Controlling multiple orderings in metal thiocyanate molecular perovskites
 Ax{Ni[Bi(SCN)6]}
;
_journal_issue 10
_journal_name_full 'Chemical Science'
_journal_page_first 3516
_journal_page_last 3525
_journal_paper_doi 10.1039/D0SC06619B
_journal_volume 12
_journal_year 2021
_chemical_formula_moiety 'Bi C6 N6 Ni S6, C N'
_chemical_formula_sum 'C7 Bi N7 Ni S6'
_chemical_formula_weight 642.19
_chemical_name_systematic 'Methylammonium nickel hexathiocyanatobismuthate'
_space_group_crystal_system monoclinic
_space_group_IT_number 13
_space_group_name_Hall '-P 2yac'
_space_group_name_H-M_alt 'P 1 2/n 1'
_atom_sites_solution_primary dual
_audit_creation_date 2020-04-29
_audit_creation_method
;
Olex2 1.3
(compiled 2020.01.31 svn.r88ba2a32 for OlexSys, GUI svn.r6032)
;
_audit_update_record
;
2020-11-18 deposited with the CCDC.	2021-01-15 downloaded from the CCDC.
;
_cell_angle_alpha 90
_cell_angle_beta 90.2240(10)
_cell_angle_gamma 90
_cell_formula_units_Z 24
_cell_length_a 12.21600(10)
_cell_length_b 36.8375(4)
_cell_length_c 24.5263(3)
_cell_measurement_reflns_used 18570
_cell_measurement_temperature 120.0(2)
_cell_measurement_theta_max 72.7830
_cell_measurement_theta_min 6.2390
_cell_volume 11036.9(2)
_computing_cell_refinement 'CrysAlisPro 1.171.40.53 (Rigaku OD, 2019)'
_computing_data_collection 'CrysAlisPro 1.171.40.53 (Rigaku OD, 2019)'
_computing_data_reduction 'CrysAlisPro 1.171.40.53 (Rigaku OD, 2019)'
_computing_molecular_graphics 'Olex2 1.3 (Dolomanov et al., 2009)'
_computing_publication_material 'Olex2 1.3 (Dolomanov et al., 2009)'
_computing_structure_refinement 'SHELXL 2018/3 (Sheldrick, 2015)'
_computing_structure_solution 'SHELXT 2018/2 (Sheldrick, 2018)'
_diffrn_ambient_environment N~2~
_diffrn_ambient_temperature 120.0(2)
_diffrn_detector 'CCD plate'
_diffrn_detector_area_resol_mean 5.2349
_diffrn_detector_type AtlasS2
_diffrn_measured_fraction_theta_full 0.998
_diffrn_measured_fraction_theta_max 0.982
_diffrn_measurement_details
;
List of Runs (angles in degrees, time in seconds):

  # Type    Start    End  Width  t~exp~   \w     \q     \k     \f   Frames
#--------------------------------------------------------------------------
  1  \w     -5.00  38.00   1.00    5.00    --  -41.82  19.00-180.00   43
  2  \w   -130.00  46.00   1.00    5.00    --  -41.82   0.00   0.00  176
  3  \w     27.00  98.00   1.00    5.00    --   41.82-125.00  90.00   71
  4  \w     25.00  96.00   1.00    5.00    --   41.82-122.00 -68.00   71
  5  \w     28.00  57.00   1.00   20.00    --  104.36 -30.00 120.00   29
  6  \w     76.00 178.00   1.00   20.00    --  104.36  30.00  90.00  102
  7  \w     22.00 106.00   1.00   20.00    --  104.36 -94.00  90.00   84
  8  \w     28.00  57.00   1.00   20.00    --  104.36 -30.00 -90.00   29
  9  \w     28.00  57.00   1.00   20.00    --  104.36 -30.00 150.00   29
 10  \w     97.00 178.00   1.00   20.00    --  104.36 125.00 -90.00   81
 11  \w     97.00 178.00   1.00   20.00    --  104.36 125.00 150.00   81
 12  \w     31.00 112.00   1.00   20.00    --  104.36-125.00 -60.00   81
 13  \w     28.00  57.00   1.00   20.00    --  104.36 -30.00-180.00   29
 14  \w     31.00  72.00   1.00   20.00    --  104.36 -45.00-120.00   41
 15  \w     97.00 178.00   1.00   20.00    --  104.36 125.00 -30.00   81
 16  \w    103.00 178.00   1.00   20.00    --  104.36  77.00 -60.00   75
 17  \w     39.00 130.00   1.00   20.00    --  104.36-150.00 129.00   91
 18  \w     31.00  72.00   1.00   20.00    --  104.36 -45.00  60.00   41
 19  \w     28.00  57.00   1.00   20.00    --  104.36 -30.00 -60.00   29
 20  \w    103.00 178.00   1.00   20.00    --  104.36  77.00-180.00   75
 21  \w     28.00 127.00   1.00   20.00    --  104.36 -77.00-120.00   99
 22  \w   -116.00 -17.00   1.00    5.00    --  -41.82 -38.00-150.00   99
 23  \w   -114.00 -14.00   1.00    5.00    --  -41.82 -57.00 -30.00  100
 24  \w    -21.00  32.00   1.00    5.00    --  -41.82  38.00 120.00   53
 25  \w     14.00 114.00   1.00    5.00    --   41.82  57.00-180.00  100
 26  \w     76.00 118.00   1.00   20.00    --  104.36  30.00 -90.00   42
;
_diffrn_measurement_device 'four-circle diffractometer'
_diffrn_measurement_device_type 'GV1000, AtlasS2'
_diffrn_measurement_method '\w scans'
_diffrn_orient_matrix_type 'CrysAlisPro convention (1999,Acta A55,543-557)'
_diffrn_orient_matrix_UB_11 0.0594501000
_diffrn_orient_matrix_UB_12 -0.0365669000
_diffrn_orient_matrix_UB_13 0.0069873000
_diffrn_orient_matrix_UB_21 0.1110664000
_diffrn_orient_matrix_UB_22 0.0198224000
_diffrn_orient_matrix_UB_23 -0.0004108000
_diffrn_orient_matrix_UB_31 -0.0054616000
_diffrn_orient_matrix_UB_32 0.0042984000
_diffrn_orient_matrix_UB_33 0.0624376000
_diffrn_radiation_monochromator mirror
_diffrn_radiation_probe x-ray
_diffrn_radiation_type 'Cu K\a'
_diffrn_radiation_wavelength 1.54184
_diffrn_reflns_av_R_equivalents 0.0483
_diffrn_reflns_av_unetI/netI 0.0308
_diffrn_reflns_Laue_measured_fraction_full 0.998
_diffrn_reflns_Laue_measured_fraction_max 0.982
_diffrn_reflns_limit_h_max 15
_diffrn_reflns_limit_h_min -15
_diffrn_reflns_limit_k_max 45
_diffrn_reflns_limit_k_min -44
_diffrn_reflns_limit_l_max 30
_diffrn_reflns_limit_l_min -20
_diffrn_reflns_number 123648
_diffrn_reflns_point_group_measured_fraction_full 0.998
_diffrn_reflns_point_group_measured_fraction_max 0.982
_diffrn_reflns_theta_full 67.684
_diffrn_reflns_theta_max 72.978
_diffrn_reflns_theta_min 3.600
_diffrn_source 'gradient vaccum rotating-anode X-ray tube'
_diffrn_source_type 'GV1000 (Cu) X-ray Source'
_exptl_absorpt_coefficient_mu 26.251
_exptl_absorpt_correction_T_max 1.000
_exptl_absorpt_correction_T_min 0.937
_exptl_absorpt_correction_type gaussian
_exptl_absorpt_process_details
;
CrysAlisPro 1.171.40.53 (Rigaku Oxford Diffraction, 2019)
Numerical absorption correction based on gaussian integration over
			a multifaceted crystal model
Empirical absorption correction using spherical harmonics,
 implemented in SCALE3 ABSPACK scaling algorithm.
;
_exptl_crystal_colour 'dark red'
_exptl_crystal_colour_modifier dark
_exptl_crystal_colour_primary red
_exptl_crystal_density_diffrn 2.319
_exptl_crystal_description block
_exptl_crystal_F_000 7152
_exptl_crystal_preparation 'Evaporation from butanone'
_exptl_crystal_recrystallization_method 'Re-crystallisation from solvent: butanone'
_exptl_crystal_size_max 0.065
_exptl_crystal_size_mid 0.057
_exptl_crystal_size_min 0.022
_refine_diff_density_max 1.510
_refine_diff_density_min -1.895
_refine_diff_density_rms 0.167
_refine_ls_extinction_method none
_refine_ls_goodness_of_fit_ref 1.114
_refine_ls_hydrogen_treatment undef
_refine_ls_matrix_type full
_refine_ls_number_parameters 1272
_refine_ls_number_reflns 21661
_refine_ls_number_restraints 0
_refine_ls_restrained_S_all 1.114
_refine_ls_R_factor_all 0.0517
_refine_ls_R_factor_gt 0.0422
_refine_ls_shift/su_max 0.004
_refine_ls_shift/su_mean 0.000
_refine_ls_structure_factor_coef Fsqd
_refine_ls_weighting_details 'w=1/[\s^2^(Fo^2^)+(0.0236P)^2^+68.6271P] where P=(Fo^2^+2Fc^2^)/3'
_refine_ls_weighting_scheme calc
_refine_ls_wR_factor_gt 0.0916
_refine_ls_wR_factor_ref 0.0962
_reflns_Friedel_coverage 0.000
_reflns_number_gt 18472
_reflns_number_total 21661
_reflns_threshold_expression 'I > 2\s(I)'
_cod_data_source_file d0sc06619b3.cif
_cod_data_source_block 3MeNH3NiBiSCN6
_cod_depositor_comments 'Adding full bibliography for 1560103--1560109.cif.'
_cod_database_code 1560106
_shelx_shelxl_version_number 2018/3
_chemical_oxdiff_formula C7N7H6S6Ni1Bi1
_shelx_space_group_comment
;
The symmetry employed for this shelxl refinement is uniquely defined
by the following loop, which should always be used as a source of
symmetry information in preference to the above space-group names.
They are only intended as comments.
;
_reflns_odcompleteness_completeness 99.86
_reflns_odcompleteness_iscentric 1
_reflns_odcompleteness_theta 66.97
_olex2_refinement_description
;
1. Twinned data refinement
 Scales: 0.811(1)
 0.189(1)
2. Uiso/Uaniso restraints and constraints
Uanis(C51A) = Uanis(C51B)
Uanis(S50A) = Uanis(S50B)
Uanis(C54B) = Uanis(C54A)
Uanis(C21B) = Uanis(C21A)
Uanis(C7MB) = Uanis(C7MA)
Uanis(S54A) = Uanis(S54B) = Uanis(C54A) = Uanis(C54B)
Uanis(S42B) = Uanis(S42A)
Uanis(C50) = Uanis(S50A)
Uanis(C21B) = Uanis(S21B)
Uanis(C21A) = Uanis(S21A)
3. Others
 Sof(C7MB)=1-FVAR(1)
 Sof(C7MA)=FVAR(1)
 Sof(S52B)=1-FVAR(2)
 Sof(S52A)=FVAR(2)
 Sof(C54B)=Sof(S54B)=1-FVAR(3)
 Sof(C54A)=Sof(S54A)=FVAR(3)
 Sof(S50B)=1-FVAR(4)
 Sof(S50A)=FVAR(4)
 Sof(C51A)=Sof(S51A)=1-FVAR(5)
 Sof(C51B)=Sof(S51B)=FVAR(5)
 Sof(C21A)=Sof(S21A)=1-FVAR(6)
 Sof(C21B)=Sof(S21B)=FVAR(6)
 Sof(S22A)=1-FVAR(7)
 Sof(S22B)=FVAR(7)
 Sof(S20B)=1-FVAR(8)
 Sof(S20A)=FVAR(8)
 Sof(S42A)=1-FVAR(9)
 Sof(S42B)=FVAR(9)
 Fixed Sof: C1MA(0.5) C2MA(0.5) C4MA(0.5) C6MA(0.5) N1MA(0.5) N2MA(0.5)
 N4MA(0.5) N6MA(0.5)
;
_olex2_submission_original_sample_id NIMJCC
_olex2_submission_special_instructions 'No special instructions were received'
_oxdiff_exptl_absorpt_empirical_details
;
Empirical correction (ABSPACK) includes:
- Absorption correction using spherical harmonics
- Frame scaling
;
_oxdiff_exptl_absorpt_empirical_full_max 1.788
_oxdiff_exptl_absorpt_empirical_full_min 0.651

loop_
_space_group_symop_operation_xyz
'x, y, z'
'-x+1/2, y, -z+1/2'
'-x, -y, -z'
'x-1/2, -y, z-1/2'

loop_
_atom_site_label
_atom_site_type_symbol
_atom_site_fract_x
_atom_site_fract_y
_atom_site_fract_z
_atom_site_U_iso_or_equiv
_atom_site_adp_type
_atom_site_occupancy
_atom_site_site_symmetry_order
_atom_site_calc_flag
_atom_site_refinement_flags_posn
_atom_site_refinement_flags_adp
_atom_site_refinement_flags_occupancy
_atom_site_disorder_assembly
_atom_site_disorder_group
Bi1 Bi 0.00540(2) 0.25553(2) 0.62944(2) 0.02050(7) Uani 1 1 d . . . . .
Bi2 Bi 0.49992(2) 0.41409(2) 0.62899(2) 0.01775(7) Uani 1 1 d . . . . .
Bi3 Bi 0.48574(2) 0.58738(2) 0.87218(2) 0.02028(7) Uani 1 1 d . . . . .
Bi4 Bi 0.49682(3) 0.91566(2) 0.86785(2) 0.02649(8) Uani 1 1 d . . . . .
Bi5 Bi 1.01092(2) 0.75295(2) 0.87220(2) 0.02055(7) Uani 1 1 d . . . . .
Bi6 Bi 0.01616(3) 0.08767(2) 0.87148(2) 0.02176(7) Uani 1 1 d . . . . .
C7MA C 0.2559(18) 0.8465(7) 0.9604(8) 0.056(5) Uani 0.58(2) 1 d . . P A 1
C1MA C -0.2015(17) -0.0244(6) 0.7432(10) 0.038(4) Uani 0.5 1 d . . P B -1
C2MA C 0.767(8) 0.1687(11) 0.746(5) 0.14(2) Uiso 0.5 1 d . . P C -1
C3MA C 0.2988(14) 0.5212(6) 0.9613(10) 0.145(12) Uani 1 1 d . . . . .
C4MA C 0.771(2) 0.4721(5) 0.7672(10) 0.045(6) Uani 0.5 1 d . . P D -1
C5MA C 0.7207(16) 0.6693(4) 1.0421(5) 0.085(6) Uani 1 1 d . . . . .
C6MA C 0.742(8) 0.6660(11) 0.745(3) 0.15(3) Uani 0.5 1 d . . P E -1
C7MB C 0.221(2) 0.8205(10) 0.9593(11) 0.056(5) Uani 0.42(2) 1 d . . P A 2
C8MA C 1.216(3) 1.0185(6) 0.9646(9) 0.23(2) Uani 1 1 d . . . . .
C10 C -0.0888(7) 0.0069(2) 0.5988(3) 0.0242(17) Uani 1 1 d . . . . .
C11 C 0.0625(7) 0.1142(2) 0.5020(4) 0.0303(19) Uani 1 1 d . . . . .
C12 C 0.0609(8) 0.1656(2) 0.6681(4) 0.031(2) Uani 1 1 d . . . . .
C13 C 0.2330(7) 0.0571(2) 0.6607(4) 0.0301(19) Uani 1 1 d . . . . .
C14 C -0.0869(6) 0.0694(2) 0.7410(4) 0.0267(18) Uani 1 1 d . . . . .
C15 C -0.2431(7) 0.1162(2) 0.6002(3) 0.0248(17) Uani 1 1 d . . . . .
C20 C -0.0609(8) 0.3403(2) 0.5787(4) 0.034(2) Uani 1 1 d . . . . .
C21A C -0.2400(16) 0.4518(6) 0.5991(8) 0.0319(7) Uani 0.552(5) 1 d . . P F 2
C21B C -0.2357(19) 0.4521(7) 0.6168(9) 0.0319(7) Uani 0.448(5) 1 d . . P F 1
C22 C 0.0564(9) 0.4455(2) 0.5035(4) 0.035(2) Uani 1 1 d . . . . .
C23 C 0.0904(6) 0.4969(2) 0.6641(3) 0.0196(16) Uani 1 1 d . . . . .
C24 C 0.2397(7) 0.3880(2) 0.6563(3) 0.0244(17) Uani 1 1 d . . . . .
C25 C -0.0825(6) 0.3930(2) 0.7426(3) 0.0227(17) Uani 1 1 d . . . . .
C30 C 0.4310(6) 0.5029(2) 0.6693(3) 0.0210(16) Uani 1 1 d . . . . .
C31 C 0.5894(7) 0.5659(2) 0.5077(3) 0.0231(17) Uani 1 1 d . . . . .
C32 C 0.7402(7) 0.5682(2) 0.6703(3) 0.0236(17) Uani 1 1 d . . . . .
C33 C 0.5874(6) 0.6625(2) 0.6030(3) 0.0223(16) Uani 1 1 d . . . . .
C34 C 0.4323(8) 0.6148(2) 0.7422(4) 0.0296(19) Uani 1 1 d . . . . .
C35 C 0.2640(7) 0.6080(2) 0.5808(3) 0.0252(17) Uani 1 1 d . . . . .
C40 C 0.5859(7) 0.6719(2) 0.9008(4) 0.0262(18) Uani 1 1 d . . . . .
C41 C 0.4274(7) 0.7238(2) 0.7571(4) 0.0267(18) Uani 1 1 d . . . . .
C42 C 0.7411(7) 0.7721(2) 0.8297(4) 0.0277(18) Uani 1 1 d . . . . .
C43 C 0.4157(6) 0.8305(2) 0.8374(4) 0.0272(19) Uani 1 1 d . . . . .
C44 C 0.5919(7) 0.7715(2) 0.9949(4) 0.0255(18) Uani 1 1 d . . . . .
C45 C 0.2659(7) 0.7324(3) 0.9232(3) 0.0280(18) Uani 1 1 d . . . . .
C55 C 1.0677(6) 0.9488(2) 0.7594(4) 0.0245(17) Uani 1 1 d . . . . .
C50 C 1.0840(7) 0.8405(2) 0.8406(4) 0.0304(15) Uani 1 1 d . . . . .
C51A C 1.2395(16) 0.9358(5) 0.9244(9) 0.026(4) Uani 0.631(9) 1 d . . P G 1
C51B C 1.232(3) 0.9202(8) 0.9255(17) 0.026(4) Uani 0.369(9) 1 d . . P G 2
C52 C 0.9388(10) 0.9991(2) 0.9168(4) 0.038(2) Uani 1 1 d . . . . .
C53 C 0.9082(7) 0.8915(2) 0.9934(4) 0.0251(18) Uani 1 1 d . . . . .
C54A C 0.756(2) 0.8939(7) 0.8317(12) 0.0274(10) Uani 0.521(8) 1 d . . P H 2
C54B C 0.766(2) 0.9000(7) 0.8284(13) 0.0274(10) Uani 0.479(8) 1 d . . P H 1
C60 C -0.0863(6) 0.2749(2) 0.7588(4) 0.0266(18) Uani 1 1 d . . . . .
C61 C 0.2386(6) 0.2810(2) 0.8372(4) 0.0239(17) Uani 1 1 d . . . . .
C62 C -0.0639(7) 0.3308(2) 0.9226(3) 0.0261(18) Uani 1 1 d . . . . .
C63 C 0.0648(6) 0.2209(2) 0.9950(4) 0.0244(17) Uani 1 1 d . . . . .
C64 C -0.2374(7) 0.2235(2) 0.8995(4) 0.0246(17) Uani 1 1 d . . . . .
C65 C 0.0709(7) 0.1743(2) 0.8311(4) 0.0278(18) Uani 1 1 d . . . . .
N1MA N -0.1892(15) -0.0256(5) 0.7847(10) 0.049(5) Uani 0.5 1 d . . P I -1
N2MA N 0.680(2) 0.1928(6) 0.7244(10) 0.074(7) Uani 0.5 1 d . . P . .
N3MA N 0.2026(12) 0.5216(3) 0.9498(8) 0.111(6) Uani 1 1 d . . . . .
N4MA N 0.6569(14) 0.4808(5) 0.7648(8) 0.042(4) Uani 0.5 1 d . . P D -1
N5MA N 0.7965(9) 0.6989(3) 1.0336(4) 0.059(3) Uani 1 1 d . . . . .
N6MA N 0.678(2) 0.6911(6) 0.7750(9) 0.062(6) Uani 0.5 1 d . . P E -1
N7MA N 0.3408(9) 0.8176(3) 0.9639(5) 0.068(3) Uani 1 1 d . . . . .
N8MA N 1.2870(16) 1.0393(3) 0.9708(6) 0.108(6) Uani 1 1 d . . . . .
N10 N -0.0414(6) 0.03373(18) 0.5970(3) 0.0301(17) Uani 1 1 d . . . . .
N11 N 0.0438(6) 0.1007(2) 0.5436(3) 0.0312(17) Uani 1 1 d . . . . .
N12 N 0.0389(6) 0.13841(18) 0.6478(3) 0.0257(15) Uani 1 1 d . . . . .
N13 N 0.1539(6) 0.06886(19) 0.6417(3) 0.0267(15) Uani 1 1 d . . . . .
N14 N -0.0496(6) 0.0743(2) 0.6989(3) 0.0276(15) Uani 1 1 d . . . . .
N15 N -0.1595(5) 0.10317(18) 0.6050(3) 0.0236(14) Uani 1 1 d . . . . .
N20 N -0.0404(6) 0.36801(18) 0.5964(3) 0.0242(14) Uani 1 1 d . . . . .
N21 N -0.1547(5) 0.43804(19) 0.6113(3) 0.0275(16) Uani 1 1 d . . . . .
N22 N 0.0419(5) 0.43383(18) 0.5462(3) 0.0233(14) Uani 1 1 d . . . . .
N23 N 0.0488(6) 0.46997(18) 0.6516(3) 0.0233(14) Uani 1 1 d . . . . .
N24 N 0.1583(6) 0.40055(19) 0.6420(3) 0.0250(15) Uani 1 1 d . . . . .
N25 N -0.0463(5) 0.40317(19) 0.7027(3) 0.0252(15) Uani 1 1 d . . . . .
N30 N 0.4508(5) 0.53013(18) 0.6486(3) 0.0221(14) Uani 1 1 d . . . . .
N31 N 0.5385(6) 0.56503(19) 0.5469(3) 0.0259(15) Uani 1 1 d . . . . .
N32 N 0.6552(5) 0.57173(18) 0.6509(3) 0.0223(14) Uani 1 1 d . . . . .
N33 N 0.5462(5) 0.63454(18) 0.6061(3) 0.0228(14) Uani 1 1 d . . . . .
N34 N 0.4570(6) 0.60081(19) 0.7022(3) 0.0259(15) Uani 1 1 d . . . . .
N35 N 0.3424(6) 0.59470(19) 0.5980(3) 0.0260(15) Uani 1 1 d . . . . .
N40 N 0.5498(6) 0.6997(2) 0.8924(3) 0.0273(15) Uani 1 1 d . . . . .
N41 N 0.4566(6) 0.7358(2) 0.7975(3) 0.0298(16) Uani 1 1 d . . . . .
N42 N 0.6589(6) 0.76414(19) 0.8487(3) 0.0261(15) Uani 1 1 d . . . . .
N43 N 0.4523(6) 0.80411(19) 0.8537(3) 0.0280(16) Uani 1 1 d . . . . .
N44 N 0.5476(6) 0.76752(19) 0.9533(3) 0.0273(15) Uani 1 1 d . . . . .
N45 N 0.3471(5) 0.7408(2) 0.9036(3) 0.0303(17) Uani 1 1 d . . . . .
N55 N 1.0409(6) 0.93731(19) 0.8003(3) 0.0262(15) Uani 1 1 d . . . . .
N50 N 1.0454(6) 0.86706(18) 0.8544(3) 0.0278(16) Uani 1 1 d . . . . .
N51 N 1.1534(6) 0.9278(2) 0.9056(3) 0.0339(17) Uani 1 1 d . . . . .
N52 N 0.9543(5) 0.97095(18) 0.8983(3) 0.0233(14) Uani 1 1 d . . . . .
N53 N 0.9490(6) 0.90121(18) 0.9532(3) 0.0271(15) Uani 1 1 d . . . . .
N54 N 0.8408(5) 0.90657(18) 0.8497(3) 0.0261(15) Uani 1 1 d . . . . .
N60 N -0.0489(6) 0.2678(2) 0.7999(3) 0.0289(16) Uani 1 1 d . . . . .
N61 N 0.1597(6) 0.26919(18) 0.8556(3) 0.0254(15) Uani 1 1 d . . . . .
N62 N -0.0316(6) 0.30387(18) 0.9065(3) 0.0273(15) Uani 1 1 d . . . . .
N63 N 0.0504(6) 0.23622(19) 0.9542(3) 0.0268(15) Uani 1 1 d . . . . .
N64 N -0.1540(6) 0.23689(18) 0.8932(3) 0.0265(15) Uani 1 1 d . . . . .
N65 N 0.0414(6) 0.20122(18) 0.8487(3) 0.0238(14) Uani 1 1 d . . . . .
Ni1 Ni -0.00149(11) 0.08673(3) 0.62165(6) 0.0222(3) Uani 1 1 d . . . . .
Ni2 Ni 0.00174(10) 0.41844(3) 0.62455(5) 0.0162(3) Uani 1 1 d . . . . .
Ni3 Ni 0.49702(10) 0.58235(3) 0.62542(5) 0.0152(2) Uani 1 1 d . . . . .
Ni4 Ni 0.50243(11) 0.75177(3) 0.87490(6) 0.0225(3) Uani 1 1 d . . . . .
Ni5 Ni 0.99710(10) 0.91859(3) 0.87721(6) 0.0198(3) Uani 1 1 d . . . . .
Ni6 Ni 0.00377(11) 0.25274(3) 0.87699(6) 0.0196(3) Uani 1 1 d . . . . .
S10 S -0.16327(19) -0.03044(7) 0.60132(13) 0.0447(6) Uani 1 1 d . . . . .
S11 S 0.0915(2) 0.13513(7) 0.44357(11) 0.0413(6) Uani 1 1 d . . . . .
S12 S 0.0927(3) 0.20389(6) 0.70081(11) 0.0471(7) Uani 1 1 d . . . . .
S13 S 0.34713(19) 0.03938(7) 0.68690(13) 0.0450(7) Uani 1 1 d . . . . .
S14 S -0.1467(2) 0.06180(8) 0.80145(10) 0.0423(6) Uani 1 1 d . . . . .
S15 S -0.36269(18) 0.13862(6) 0.59338(13) 0.0413(6) Uani 1 1 d . . . . .
S20A S -0.0991(6) 0.30051(8) 0.55171(18) 0.0414(18) Uani 0.817(18) 1 d . . P J 2
S20B S -0.030(2) 0.3026(3) 0.5374(6) 0.028(6) Uani 0.183(18) 1 d . . P J 1
S21A S -0.3604(3) 0.47052(11) 0.5841(2) 0.0319(7) Uani 0.552(5) 1 d . . P F 2
S21B S -0.3490(4) 0.47599(13) 0.6224(3) 0.0319(7) Uani 0.448(5) 1 d . . P F 1
S22A S 0.0388(13) 0.46805(15) 0.4458(2) 0.029(3) Uani 0.39(2) 1 d . . P K 2
S22B S 0.1054(8) 0.4620(2) 0.44354(18) 0.042(2) Uani 0.61(2) 1 d . . P K 1
S23 S 0.15307(17) 0.53507(5) 0.68301(9) 0.0260(4) Uani 1 1 d . . . . .
S24 S 0.35542(17) 0.36731(6) 0.67621(11) 0.0327(5) Uani 1 1 d . . . . .
S25 S -0.13956(17) 0.37885(6) 0.80045(8) 0.0267(4) Uani 1 1 d . . . . .
S30 S 0.4010(2) 0.46428(6) 0.70148(9) 0.0317(5) Uani 1 1 d . . . . .
S31 S 0.66615(17) 0.56859(7) 0.45278(9) 0.0338(5) Uani 1 1 d . . . . .
S32 S 0.85917(18) 0.56260(9) 0.70229(10) 0.0481(8) Uani 1 1 d . . . . .
S33 S 0.65438(18) 0.70146(6) 0.60001(11) 0.0351(5) Uani 1 1 d . . . . .
S34 S 0.3976(3) 0.63599(7) 0.79924(10) 0.0469(7) Uani 1 1 d . . . . .
S35 S 0.15061(18) 0.62601(8) 0.55506(10) 0.0426(7) Uani 1 1 d . . . . .
S40 S 0.64619(18) 0.63200(6) 0.91356(11) 0.0350(5) Uani 1 1 d . . . . .
S41 S 0.3839(2) 0.70527(6) 0.69824(9) 0.0346(5) Uani 1 1 d . . . . .
S42A S 0.8621(13) 0.7783(5) 0.7950(7) 0.033(2) Uani 0.56(3) 1 d . . P L 2
S42B S 0.8543(17) 0.7880(6) 0.8052(8) 0.033(2) Uani 0.44(3) 1 d . . P L 1
S43 S 0.35896(18) 0.86923(6) 0.81492(10) 0.0317(5) Uani 1 1 d . . . . .
S44 S 0.65525(18) 0.77866(7) 1.05344(9) 0.0319(5) Uani 1 1 d . . . . .
S45 S 0.1494(2) 0.72006(11) 0.95230(12) 0.0599(9) Uani 1 1 d . . . . .
S55 S 1.1065(2) 0.96636(7) 0.69956(11) 0.0432(6) Uani 1 1 d . . . . .
S50A S 1.1531(13) 0.8025(4) 0.8303(8) 0.0304(15) Uani 0.44(3) 1 d . . P L 1
S50B S 1.1431(10) 0.8020(3) 0.8138(7) 0.0304(15) Uani 0.56(3) 1 d . . P L 2
S51A S 1.3612(3) 0.94561(14) 0.95206(16) 0.0391(15) Uani 0.631(9) 1 d . . P G 1
S51B S 1.3491(5) 0.9155(2) 0.9609(2) 0.032(2) Uani 0.369(9) 1 d . . P G 2
S52A S 0.8952(6) 1.03874(9) 0.94462(19) 0.0431(19) Uani 0.698(15) 1 d . . P M 2
S52B S 0.9677(10) 1.03641(18) 0.9532(3) 0.023(3) Uani 0.302(15) 1 d . . P M 1
S53 S 0.84434(17) 0.87802(6) 1.04988(9) 0.0278(4) Uani 1 1 d . . . . .
S54A S 0.6467(5) 0.87654(19) 0.8048(3) 0.0274(10) Uani 0.521(8) 1 d . . P H 2
S54B S 0.6433(6) 0.8908(2) 0.7929(3) 0.0274(10) Uani 0.479(8) 1 d . . P H 1
S60 S -0.1464(2) 0.28554(10) 0.69969(10) 0.0496(8) Uani 1 1 d . . . . .
S61 S 0.35166(17) 0.29925(6) 0.81093(10) 0.0301(5) Uani 1 1 d . . . . .
S62 S -0.1106(2) 0.36977(6) 0.94692(10) 0.0392(6) Uani 1 1 d . . . . .
S63 S 0.0880(2) 0.19830(7) 1.05220(10) 0.0406(6) Uani 1 1 d . . . . .
S64 S -0.35588(18) 0.20198(6) 0.90615(13) 0.0436(7) Uani 1 1 d . . . . .
S65 S 0.1120(2) 0.13575(6) 0.80168(11) 0.0405(6) Uani 1 1 d . . . . .

loop_
_atom_site_aniso_label
_atom_site_aniso_U_11
_atom_site_aniso_U_22
_atom_site_aniso_U_33
_atom_site_aniso_U_23
_atom_site_aniso_U_13
_atom_site_aniso_U_12
Bi1 0.01938(15) 0.01828(13) 0.02383(16) 0.00297(11) -0.00096(13) -0.00314(10)
Bi2 0.01562(14) 0.01850(13) 0.01915(15) 0.00311(11) 0.00073(12) -0.00134(10)
Bi3 0.01920(14) 0.02699(15) 0.01467(14) -0.00131(12) 0.00131(12) -0.00528(11)
Bi4 0.01715(15) 0.03880(18) 0.02353(17) -0.00807(13) 0.00085(12) -0.00218(12)
Bi5 0.01545(13) 0.02119(14) 0.02502(17) 0.00105(11) -0.00048(13) -0.00091(11)
Bi6 0.01999(14) 0.02012(14) 0.02515(16) -0.00103(12) -0.00337(13) 0.00064(11)
C7MA 0.047(10) 0.093(15) 0.028(8) -0.001(10) -0.010(7) -0.005(9)
C1MA 0.036(10) 0.039(11) 0.040(12) -0.009(9) 0.009(9) 0.005(9)
C3MA 0.072(11) 0.157(18) 0.20(2) 0.140(18) 0.089(14) 0.083(12)
C4MA 0.052(16) 0.016(8) 0.067(19) 0.001(8) 0.016(12) -0.003(8)
C5MA 0.160(18) 0.064(9) 0.032(7) 0.008(6) -0.012(8) -0.052(10)
C6MA 0.27(6) 0.11(3) 0.07(3) 0.04(3) 0.06(3) 0.13(4)
C7MB 0.047(10) 0.093(15) 0.028(8) -0.001(10) -0.010(7) -0.005(9)
C8MA 0.50(6) 0.115(17) 0.078(14) -0.008(12) 0.02(2) -0.21(3)
C10 0.025(4) 0.026(4) 0.021(4) 0.001(3) -0.007(3) 0.008(3)
C11 0.025(4) 0.031(5) 0.034(5) 0.000(4) -0.002(4) 0.007(3)
C12 0.037(5) 0.019(4) 0.037(5) 0.007(4) -0.008(4) -0.002(3)
C13 0.021(4) 0.030(4) 0.040(5) 0.012(4) 0.007(4) 0.000(3)
C14 0.015(4) 0.031(4) 0.034(5) -0.005(4) -0.007(3) -0.002(3)
C15 0.028(4) 0.023(4) 0.023(4) 0.003(3) -0.003(3) -0.002(3)
C20 0.047(6) 0.022(4) 0.034(5) 0.002(4) -0.017(4) 0.005(4)
C21A 0.0186(13) 0.0284(14) 0.049(2) 0.0088(17) 0.0051(16) 0.0014(10)
C21B 0.0186(13) 0.0284(14) 0.049(2) 0.0088(17) 0.0051(16) 0.0014(10)
C22 0.061(7) 0.024(4) 0.021(5) 0.001(3) -0.009(4) -0.006(4)
C23 0.017(4) 0.028(4) 0.014(4) 0.004(3) -0.001(3) 0.003(3)
C24 0.024(4) 0.023(4) 0.027(4) 0.002(3) 0.000(3) -0.005(3)
C25 0.014(4) 0.030(4) 0.024(4) -0.003(3) 0.003(3) -0.002(3)
C30 0.018(4) 0.027(4) 0.018(4) 0.000(3) 0.001(3) -0.002(3)
C31 0.025(4) 0.025(4) 0.019(4) -0.001(3) -0.007(3) 0.002(3)
C32 0.022(4) 0.030(4) 0.019(4) 0.003(3) 0.000(3) 0.002(3)
C33 0.018(4) 0.026(4) 0.024(4) 0.001(3) -0.002(3) 0.006(3)
C34 0.036(5) 0.028(4) 0.024(5) 0.004(4) -0.001(4) 0.004(4)
C35 0.019(4) 0.040(5) 0.017(4) 0.005(3) 0.004(3) 0.000(3)
C40 0.023(4) 0.030(5) 0.026(4) -0.007(3) -0.002(3) -0.009(3)
C41 0.028(4) 0.027(4) 0.025(5) -0.001(3) 0.001(3) -0.003(3)
C42 0.023(4) 0.032(4) 0.028(5) 0.005(4) -0.005(3) 0.000(3)
C43 0.014(4) 0.035(5) 0.032(5) -0.013(4) -0.002(3) -0.004(3)
C44 0.019(4) 0.028(4) 0.030(5) -0.005(3) 0.004(3) -0.002(3)
C45 0.025(4) 0.041(5) 0.018(4) 0.004(4) -0.004(3) 0.005(4)
C55 0.015(4) 0.027(4) 0.032(5) 0.002(4) -0.004(3) -0.004(3)
C50 0.023(2) 0.0221(11) 0.046(4) 0.002(3) 0.014(3) 0.0027(12)
C51A 0.015(5) 0.040(12) 0.024(5) -0.006(10) 0.004(4) -0.001(9)
C51B 0.015(5) 0.040(12) 0.024(5) -0.006(10) 0.004(4) -0.001(9)
C52 0.074(7) 0.021(4) 0.020(5) 0.004(3) 0.001(4) -0.009(4)
C53 0.021(4) 0.020(4) 0.034(5) -0.002(3) -0.004(3) -0.005(3)
C54A 0.0212(12) 0.037(3) 0.025(3) -0.007(2) 0.0058(15) -0.013(2)
C54B 0.0212(12) 0.037(3) 0.025(3) -0.007(2) 0.0058(15) -0.013(2)
C60 0.014(4) 0.037(5) 0.029(5) -0.001(4) 0.001(3) 0.001(3)
C61 0.016(4) 0.021(4) 0.035(5) 0.003(3) -0.004(3) 0.003(3)
C62 0.030(4) 0.030(5) 0.018(4) 0.003(3) 0.003(3) -0.005(3)
C63 0.017(4) 0.022(4) 0.034(5) -0.003(3) 0.003(3) -0.003(3)
C64 0.024(4) 0.020(4) 0.030(5) -0.002(3) -0.003(3) 0.000(3)
C65 0.030(5) 0.024(4) 0.029(5) 0.006(3) 0.006(4) -0.002(3)
N1MA 0.038(10) 0.035(10) 0.075(16) 0.010(10) -0.010(10) 0.000(7)
N2MA 0.10(2) 0.058(14) 0.063(15) 0.022(11) -0.026(14) 0.020(13)
N3MA 0.078(10) 0.048(7) 0.206(19) 0.043(9) -0.040(11) -0.017(7)
N4MA 0.034(9) 0.040(9) 0.052(11) -0.012(8) 0.003(8) 0.000(7)
N5MA 0.056(6) 0.061(6) 0.059(7) -0.006(5) 0.008(5) 0.000(5)
N6MA 0.079(16) 0.051(12) 0.056(13) 0.006(10) 0.006(11) 0.033(11)
N7MA 0.057(7) 0.079(8) 0.068(8) 0.003(6) 0.016(6) -0.004(6)
N8MA 0.193(18) 0.038(6) 0.091(10) 0.008(6) -0.069(11) -0.021(8)
N10 0.037(4) 0.019(3) 0.034(4) -0.005(3) -0.016(3) 0.009(3)
N11 0.026(4) 0.042(4) 0.026(4) 0.004(3) 0.001(3) 0.001(3)
N12 0.027(4) 0.022(3) 0.028(4) 0.005(3) -0.005(3) 0.000(3)
N13 0.023(4) 0.030(4) 0.027(4) 0.004(3) -0.002(3) 0.006(3)
N14 0.022(3) 0.033(4) 0.028(4) -0.002(3) 0.001(3) -0.003(3)
N15 0.018(3) 0.027(3) 0.026(4) 0.001(3) -0.005(3) 0.005(3)
N20 0.028(4) 0.024(3) 0.021(3) -0.005(3) -0.002(3) 0.003(3)
N21 0.019(3) 0.029(4) 0.035(4) -0.006(3) 0.004(3) -0.003(3)
N22 0.022(3) 0.027(3) 0.021(4) -0.003(3) -0.001(3) 0.003(3)
N23 0.028(4) 0.026(4) 0.015(3) 0.000(3) -0.003(3) -0.004(3)
N24 0.020(3) 0.035(4) 0.020(4) 0.002(3) 0.002(3) -0.003(3)
N25 0.021(3) 0.034(4) 0.021(4) -0.005(3) 0.001(3) -0.004(3)
N30 0.015(3) 0.025(3) 0.026(4) 0.006(3) 0.004(3) 0.002(2)
N31 0.032(4) 0.029(4) 0.017(4) 0.000(3) -0.003(3) 0.007(3)
N32 0.019(3) 0.025(3) 0.023(3) 0.003(3) 0.002(3) 0.001(3)
N33 0.022(3) 0.024(3) 0.023(4) 0.007(3) 0.003(3) 0.003(3)
N34 0.025(4) 0.031(4) 0.022(4) 0.002(3) 0.001(3) 0.004(3)
N35 0.019(3) 0.033(4) 0.026(4) 0.003(3) 0.001(3) 0.000(3)
N40 0.023(4) 0.030(4) 0.028(4) -0.008(3) 0.002(3) -0.002(3)
N41 0.027(4) 0.034(4) 0.029(4) -0.008(3) 0.005(3) -0.006(3)
N42 0.017(3) 0.028(4) 0.033(4) -0.004(3) 0.000(3) 0.002(3)
N43 0.023(4) 0.026(4) 0.035(4) -0.014(3) -0.003(3) 0.003(3)
N44 0.028(4) 0.029(4) 0.025(4) 0.000(3) -0.003(3) -0.004(3)
N45 0.008(3) 0.051(5) 0.032(4) -0.007(3) 0.002(3) -0.004(3)
N55 0.022(3) 0.029(4) 0.028(4) 0.001(3) -0.004(3) -0.002(3)
N50 0.022(3) 0.021(3) 0.040(4) 0.004(3) 0.009(3) 0.004(3)
N51 0.020(4) 0.049(5) 0.033(4) 0.011(4) -0.003(3) -0.002(3)
N52 0.020(3) 0.025(4) 0.024(4) 0.001(3) -0.005(3) -0.002(3)
N53 0.031(4) 0.018(3) 0.032(4) 0.003(3) 0.001(3) -0.004(3)
N54 0.014(3) 0.025(3) 0.039(4) -0.010(3) -0.001(3) 0.000(3)
N60 0.023(4) 0.036(4) 0.028(4) 0.004(3) 0.001(3) 0.003(3)
N61 0.020(3) 0.025(3) 0.031(4) 0.003(3) -0.004(3) -0.002(3)
N62 0.026(4) 0.024(3) 0.032(4) 0.002(3) 0.004(3) -0.003(3)
N63 0.025(4) 0.031(4) 0.025(4) 0.001(3) 0.000(3) 0.003(3)
N64 0.026(4) 0.021(3) 0.033(4) 0.005(3) 0.000(3) -0.003(3)
N65 0.026(4) 0.021(3) 0.024(4) 0.001(3) 0.004(3) 0.004(3)
Ni1 0.0192(7) 0.0204(6) 0.0270(7) -0.0011(5) -0.0037(6) 0.0039(5)
Ni2 0.0138(6) 0.0215(6) 0.0132(6) -0.0014(5) 0.0013(5) -0.0005(5)
Ni3 0.0146(6) 0.0181(6) 0.0131(6) 0.0024(5) 0.0003(5) 0.0009(5)
Ni4 0.0152(7) 0.0278(7) 0.0245(8) -0.0075(5) 0.0000(6) -0.0007(5)
Ni5 0.0150(6) 0.0154(6) 0.0291(7) 0.0020(5) -0.0003(6) -0.0004(5)
Ni6 0.0166(7) 0.0182(6) 0.0239(7) 0.0012(5) 0.0010(6) -0.0003(5)
S10 0.0236(11) 0.0395(13) 0.0710(18) 0.0272(12) -0.0083(11) -0.0034(9)
S11 0.0521(15) 0.0368(13) 0.0350(13) 0.0105(10) -0.0027(11) -0.0043(11)
S12 0.085(2) 0.0188(10) 0.0373(14) 0.0013(9) -0.0277(13) -0.0046(11)
S13 0.0198(11) 0.0397(13) 0.0754(19) 0.0297(13) -0.0071(11) -0.0013(9)
S14 0.0283(12) 0.0686(17) 0.0301(13) -0.0070(11) 0.0000(9) -0.0181(11)
S15 0.0208(10) 0.0261(11) 0.0769(19) 0.0148(11) 0.0000(11) 0.0006(8)
S20A 0.065(5) 0.0170(13) 0.042(2) 0.0000(12) -0.028(2) -0.0015(14)
S20B 0.041(14) 0.019(5) 0.025(7) -0.006(4) -0.021(7) 0.001(5)
S21A 0.0186(13) 0.0284(14) 0.049(2) 0.0088(17) 0.0051(16) 0.0014(10)
S21B 0.0186(13) 0.0284(14) 0.049(2) 0.0088(17) 0.0051(16) 0.0014(10)
S22A 0.052(9) 0.024(3) 0.011(3) 0.0024(19) -0.001(3) -0.007(3)
S22B 0.035(5) 0.066(3) 0.025(2) 0.0176(19) -0.0028(19) -0.028(3)
S23 0.0225(10) 0.0204(9) 0.0350(12) 0.0004(8) -0.0107(8) -0.0024(7)
S24 0.0164(10) 0.0287(11) 0.0530(15) 0.0161(10) -0.0052(9) -0.0027(8)
S25 0.0213(10) 0.0425(12) 0.0164(10) 0.0010(8) -0.0001(7) -0.0075(8)
S30 0.0476(13) 0.0223(10) 0.0253(11) 0.0050(8) 0.0088(9) -0.0032(9)
S31 0.0197(10) 0.0550(14) 0.0267(11) 0.0136(10) 0.0014(8) 0.0039(9)
S32 0.0153(10) 0.103(2) 0.0256(12) 0.0272(13) 0.0000(8) 0.0035(12)
S33 0.0206(10) 0.0207(10) 0.0642(16) -0.0003(10) 0.0100(10) 0.0007(8)
S34 0.092(2) 0.0319(12) 0.0169(11) -0.0033(9) -0.0002(12) 0.0188(13)
S35 0.0155(10) 0.0797(19) 0.0325(13) 0.0304(12) 0.0016(9) 0.0077(11)
S40 0.0249(11) 0.0283(11) 0.0517(15) -0.0073(10) -0.0118(10) -0.0024(8)
S41 0.0499(14) 0.0314(11) 0.0224(11) 0.0003(9) -0.0020(10) -0.0141(10)
S42A 0.014(2) 0.061(7) 0.025(5) 0.011(4) 0.005(3) 0.005(4)
S42B 0.014(2) 0.061(7) 0.025(5) 0.011(4) 0.005(3) 0.005(4)
S43 0.0237(10) 0.0300(11) 0.0414(13) -0.0029(9) -0.0103(9) -0.0015(8)
S44 0.0231(10) 0.0481(13) 0.0246(11) -0.0024(9) -0.0029(8) -0.0090(9)
S45 0.0227(12) 0.111(3) 0.0460(16) 0.0437(17) 0.0062(11) 0.0076(14)
S55 0.0532(16) 0.0380(13) 0.0385(14) 0.0148(11) -0.0037(11) -0.0201(11)
S50A 0.023(2) 0.0221(11) 0.046(4) 0.002(3) 0.014(3) 0.0027(12)
S50B 0.023(2) 0.0221(11) 0.046(4) 0.002(3) 0.014(3) 0.0027(12)
S51A 0.0170(17) 0.067(4) 0.033(2) -0.025(2) -0.0036(14) -0.0004(16)
S51B 0.018(3) 0.059(5) 0.020(3) -0.004(3) -0.005(2) 0.005(3)
S52A 0.055(5) 0.0220(16) 0.052(3) -0.0069(15) 0.025(3) -0.0004(17)
S52B 0.031(7) 0.017(3) 0.022(4) -0.003(2) 0.004(3) -0.004(3)
S53 0.0258(10) 0.0328(11) 0.0248(11) 0.0003(8) -0.0008(8) -0.0065(8)
S54A 0.0212(12) 0.037(3) 0.025(3) -0.007(2) 0.0058(15) -0.013(2)
S54B 0.0212(12) 0.037(3) 0.025(3) -0.007(2) 0.0058(15) -0.013(2)
S60 0.0264(12) 0.098(2) 0.0246(12) 0.0033(13) 0.0011(9) 0.0231(13)
S61 0.0181(9) 0.0243(10) 0.0480(14) 0.0115(9) 0.0033(9) 0.0025(8)
S62 0.0539(15) 0.0307(11) 0.0333(13) -0.0048(9) 0.0225(11) -0.0001(10)
S63 0.0617(17) 0.0297(11) 0.0303(13) 0.0054(10) 0.0046(11) 0.0161(11)
S64 0.0182(10) 0.0232(10) 0.089(2) 0.0119(12) -0.0018(11) -0.0031(8)
S65 0.0610(16) 0.0230(11) 0.0376(14) -0.0003(9) 0.0167(12) 0.0006(10)

loop_
_atom_type_symbol
_atom_type_description
_atom_type_scat_dispersion_real
_atom_type_scat_dispersion_imag
_atom_type_scat_source
Bi Bi -4.0111 8.9310 'International Tables Vol C Tables 4.2.6.8 and 6.1.1.4'
C C 0.0181 0.0091 'International Tables Vol C Tables 4.2.6.8 and 6.1.1.4'
N N 0.0311 0.0180 'International Tables Vol C Tables 4.2.6.8 and 6.1.1.4'
Ni Ni -3.0029 0.5091 'International Tables Vol C Tables 4.2.6.8 and 6.1.1.4'
S S 0.3331 0.5567 'International Tables Vol C Tables 4.2.6.8 and 6.1.1.4'

loop_
_exptl_crystal_face_index_h
_exptl_crystal_face_index_k
_exptl_crystal_face_index_l
_exptl_crystal_face_perp_dist
1 0 0 0.0312
0 24 -2 0.0066
0 -24 -1 0.0116
0 -2 -16 0.0328
0 2 16 0.0279
-8 1 0 0.0246

loop_
_geom_angle_atom_site_label_1
_geom_angle_atom_site_label_2
_geom_angle_atom_site_label_3
_geom_angle
_geom_angle_site_symmetry_1
_geom_angle_site_symmetry_3
_geom_angle_publ_flag
S12 Bi1 S20A 172.73(10) . . ?
S12 Bi1 S20B 163.2(5) . . ?
S12 Bi1 S44 82.34(8) . 4_565 ?
S12 Bi1 S64 87.88(8) . 2_456 ?
S20B Bi1 S44 81.4(5) . 4_565 ?
S60 Bi1 S12 97.88(9) . . ?
S60 Bi1 S20A 83.33(16) . . ?
S60 Bi1 S20B 98.5(5) . . ?
S60 Bi1 S44 176.80(8) . 4_565 ?
S60 Bi1 S61 82.09(8) . 2_556 ?
S60 Bi1 S64 92.13(9) . 2_456 ?
S61 Bi1 S12 80.08(7) 2_556 . ?
S61 Bi1 S20A 107.20(10) 2_556 . ?
S61 Bi1 S20B 99.0(3) 2_556 . ?
S61 Bi1 S44 101.09(6) 2_556 4_565 ?
S61 Bi1 S64 165.75(8) 2_556 2_456 ?
S64 Bi1 S20A 84.90(11) 2_456 . ?
S64 Bi1 S20B 94.8(4) 2_456 . ?
S64 Bi1 S44 84.68(7) 2_456 4_565 ?
S24 Bi2 S21A 173.52(10) . 1_655 ?
S24 Bi2 S21B 157.08(13) . 1_655 ?
S24 Bi2 S25 80.53(7) . 2_556 ?
S24 Bi2 S30 82.39(7) . . ?
S24 Bi2 S31 88.89(7) . 3_666 ?
S24 Bi2 S62 103.12(7) . 2_556 ?
S25 Bi2 S21A 102.24(10) 2_556 1_655 ?
S25 Bi2 S21B 90.74(11) 2_556 1_655 ?
S25 Bi2 S30 100.24(7) 2_556 . ?
S25 Bi2 S31 164.47(7) 2_556 3_666 ?
S25 Bi2 S62 81.07(7) 2_556 2_556 ?
S30 Bi2 S21A 91.32(10) . 1_655 ?
S30 Bi2 S21B 78.35(12) . 1_655 ?
S30 Bi2 S31 89.50(7) . 3_666 ?
S31 Bi2 S21B 103.15(12) 3_666 1_655 ?
S62 Bi2 S21A 83.16(10) 2_556 1_655 ?
S62 Bi2 S21B 96.32(12) 2_556 1_655 ?
S62 Bi2 S30 174.49(7) 2_556 . ?
S62 Bi2 S31 90.38(8) 2_556 3_666 ?
S23 Bi3 S22B 99.0(2) 2_556 4_666 ?
S32 Bi3 S22A 91.6(2) 2_656 4_666 ?
S32 Bi3 S22B 81.29(14) 2_656 4_666 ?
S32 Bi3 S23 82.78(7) 2_656 2_556 ?
S32 Bi3 S35 168.57(9) 2_656 2_556 ?
S34 Bi3 S22A 169.8(3) . 4_666 ?
S34 Bi3 S22B 172.9(2) . 4_666 ?
S34 Bi3 S23 84.39(8) . 2_556 ?
S34 Bi3 S32 93.00(9) . 2_656 ?
S34 Bi3 S35 81.54(8) . 2_556 ?
S34 Bi3 S40 97.33(9) . . ?
S35 Bi3 S22B 103.32(12) 2_556 4_666 ?
S35 Bi3 S23 106.50(7) 2_556 2_556 ?
S40 Bi3 S22A 92.0(3) . 4_666 ?
S40 Bi3 S22B 78.2(2) . 4_666 ?
S40 Bi3 S23 169.98(7) . 2_556 ?
S40 Bi3 S32 87.27(8) . 2_656 ?
S40 Bi3 S35 83.52(7) . 2_556 ?
S11 Bi4 S10 89.85(8) 4_666 2_566 ?
S11 Bi4 S51B 75.02(14) 4_666 1_455 ?
S43 Bi4 S10 166.42(8) . 2_566 ?
S43 Bi4 S11 98.36(7) . 4_666 ?
S43 Bi4 S55 82.00(8) . 2_656 ?
S43 Bi4 S51A 103.09(9) . 1_455 ?
S43 Bi4 S51B 89.32(14) . 1_455 ?
S43 Bi4 S54A 79.52(14) . . ?
S43 Bi4 S54B 82.77(15) . . ?
S55 Bi4 S10 90.63(9) 2_656 2_566 ?
S55 Bi4 S11 175.66(8) 2_656 4_666 ?
S55 Bi4 S51A 84.73(11) 2_656 1_455 ?
S55 Bi4 S51B 100.68(14) 2_656 1_455 ?
S55 Bi4 S54A 108.18(16) 2_656 . ?
S51A Bi4 S10 87.47(10) 1_455 2_566 ?
S51A Bi4 S11 90.98(11) 1_455 4_666 ?
S51A Bi4 S51B 22.73(16) 1_455 1_455 ?
S54B Bi4 S10 86.85(15) . 2_566 ?
S54B Bi4 S11 87.33(17) . 4_666 ?
S54B Bi4 S55 97.00(17) . 2_656 ?
S54B Bi4 S51A 174.08(16) . 1_455 ?
S54B Bi4 S51B 159.4(2) . 1_455 ?
S33 Bi5 S45 88.36(8) 2_656 1_655 ?
S41 Bi5 S33 93.30(7) 2_656 2_656 ?
S41 Bi5 S42B 103.9(3) 2_656 . ?
S41 Bi5 S45 83.44(9) 2_656 1_655 ?
S41 Bi5 S50B 79.8(3) 2_656 . ?
S41 Bi5 S63 177.26(8) 2_656 3_667 ?
S42A Bi5 S50B 79.2(5) . . ?
S42B Bi5 S33 88.0(5) . 2_656 ?
S42B Bi5 S45 172.0(4) . 1_655 ?
S42B Bi5 S63 78.6(3) . 3_667 ?
S50A Bi5 S33 171.1(4) . 2_656 ?
S50A Bi5 S41 83.8(3) . 2_656 ?
S50A Bi5 S42B 84.6(6) . . ?
S50A Bi5 S45 99.6(4) . 1_655 ?
S50A Bi5 S63 95.5(3) . 3_667 ?
S63 Bi5 S33 87.78(8) 3_667 2_656 ?
S63 Bi5 S45 94.08(9) 3_667 1_655 ?
S13 Bi6 S52A 102.81(10) 2_556 1_445 ?
S13 Bi6 S53 105.50(7) 2_556 3_667 ?
S14 Bi6 S13 83.96(8) . 2_556 ?
S14 Bi6 S15 86.65(8) . 2_456 ?
S14 Bi6 S52A 78.92(15) . 1_445 ?
S14 Bi6 S52B 93.3(2) . 1_445 ?
S14 Bi6 S53 170.53(8) . 3_667 ?
S15 Bi6 S13 167.51(9) 2_456 2_556 ?
S15 Bi6 S52A 83.36(11) 2_456 1_445 ?
S15 Bi6 S52B 95.0(2) 2_456 1_445 ?
S15 Bi6 S53 83.92(7) 2_456 3_667 ?
S52B Bi6 S13 93.7(2) 1_445 2_556 ?
S52B Bi6 S52A 18.05(18) 1_445 1_445 ?
S52B Bi6 S53 86.74(19) 1_445 3_667 ?
S53 Bi6 S52A 99.13(14) 3_667 1_445 ?
S65 Bi6 S13 80.52(8) . 2_556 ?
S65 Bi6 S14 98.16(8) . . ?
S65 Bi6 S15 92.73(8) . 2_456 ?
S65 Bi6 S52A 175.21(16) . 1_445 ?
S65 Bi6 S52B 166.5(3) . 1_445 ?
S65 Bi6 S53 83.13(7) . 3_667 ?
N10 C10 S10 176.8(8) . . ?
N11 C11 S11 177.7(9) . . ?
N12 C12 S12 176.9(8) . . ?
N13 C13 S13 178.6(10) . . ?
N14 C14 S14 177.5(8) . . ?
N15 C15 S15 175.8(8) . . ?
N20 C20 S20A 176.3(9) . . ?
N20 C20 S20B 151.8(13) . . ?
N21 C21A S21A 178.1(17) . . ?
N21 C21B S21B 175(2) . . ?
N22 C22 S22A 161.7(11) . . ?
N22 C22 S22B 168.3(10) . . ?
N23 C23 S23 178.4(8) . . ?
N24 C24 S24 176.7(8) . . ?
N25 C25 S25 178.0(8) . . ?
N30 C30 S30 177.9(8) . . ?
N31 C31 S31 177.2(8) . . ?
N32 C32 S32 176.2(8) . . ?
N33 C33 S33 176.1(7) . . ?
N34 C34 S34 178.5(9) . . ?
N35 C35 S35 178.2(9) . . ?
N40 C40 S40 176.7(8) . . ?
N41 C41 S41 178.8(8) . . ?
N42 C42 S42A 171.3(10) . . ?
N42 C42 S42B 173.5(11) . . ?
N43 C43 S43 178.3(9) . . ?
N44 C44 S44 178.1(8) . . ?
N45 C45 S45 179.2(9) . . ?
N55 C55 S55 179.0(8) . . ?
N50 C50 S50A 169.9(12) . . ?
N50 C50 S50B 174.8(10) . . ?
N51 C51A S51A 177.8(17) . . ?
N51 C51B S51B 170(3) . . ?
N52 C52 S52A 171.2(10) . . ?
N52 C52 S52B 156.5(11) . . ?
N53 C53 S53 177.5(8) . . ?
N54 C54A S54A 177(2) . . ?
N54 C54B S54B 178(3) . . ?
N60 C60 S60 177.6(8) . . ?
N61 C61 S61 178.5(8) . . ?
N62 C62 S62 179.2(9) . . ?
N63 C63 S63 178.3(8) . . ?
N64 C64 S64 176.3(8) . . ?
N65 C65 S65 176.6(8) . . ?
C10 N10 Ni1 155.2(7) . . ?
C11 N11 Ni1 168.5(8) . . ?
C12 N12 Ni1 172.4(7) . . ?
C13 N13 Ni1 169.0(7) . . ?
C14 N14 Ni1 172.6(7) . . ?
C15 N15 Ni1 170.5(7) . . ?
C20 N20 Ni2 176.8(8) . . ?
C21A N21 Ni2 172.5(11) . . ?
C21B N21 Ni2 162.7(14) . . ?
C22 N22 Ni2 172.5(7) . . ?
C23 N23 Ni2 169.8(7) . . ?
C24 N24 Ni2 171.8(7) . . ?
C25 N25 Ni2 172.2(7) . . ?
C30 N30 Ni3 169.3(7) . . ?
C31 N31 Ni3 153.7(7) . . ?
C32 N32 Ni3 172.0(7) . . ?
C33 N33 Ni3 167.3(7) . . ?
C34 N34 Ni3 172.3(7) . . ?
C35 N35 Ni3 167.0(7) . . ?
C40 N40 Ni4 173.4(7) . . ?
C41 N41 Ni4 173.0(7) . . ?
C42 N42 Ni4 173.6(7) . . ?
C43 N43 Ni4 171.0(7) . . ?
C44 N44 Ni4 165.3(7) . . ?
C45 N45 Ni4 173.0(8) . . ?
C55 N55 Ni5 176.8(7) . . ?
C50 N50 Ni5 171.7(7) . . ?
C51A N51 Ni5 173.9(11) . . ?
C51B N51 Ni5 155.0(17) . . ?
C52 N52 Ni5 170.1(7) . . ?
C53 N53 Ni5 171.1(7) . . ?
C54A N54 Ni5 169.3(15) . . ?
C54B N54 Ni5 169.7(16) . . ?
C60 N60 Ni6 174.2(7) . . ?
C61 N61 Ni6 169.6(7) . . ?
C62 N62 Ni6 171.7(7) . . ?
C63 N63 Ni6 166.5(7) . . ?
C64 N64 Ni6 170.6(7) . . ?
C65 N65 Ni6 173.6(7) . . ?
N11 Ni1 N10 91.6(3) . . ?
N11 Ni1 N12 89.7(3) . . ?
N11 Ni1 N13 92.9(3) . . ?
N11 Ni1 N15 89.8(3) . . ?
N12 Ni1 N10 178.6(3) . . ?
N13 Ni1 N10 89.1(3) . . ?
N13 Ni1 N12 90.1(3) . . ?
N14 Ni1 N10 89.5(3) . . ?
N14 Ni1 N11 178.1(3) . . ?
N14 Ni1 N12 89.3(3) . . ?
N14 Ni1 N13 88.6(3) . . ?
N14 Ni1 N15 88.7(3) . . ?
N15 Ni1 N10 90.0(3) . . ?
N15 Ni1 N12 90.8(3) . . ?
N15 Ni1 N13 177.1(3) . . ?
N20 Ni2 N21 91.9(3) . . ?
N20 Ni2 N22 89.8(3) . . ?
N20 Ni2 N23 178.2(3) . . ?
N20 Ni2 N24 90.7(3) . . ?
N20 Ni2 N25 89.6(3) . . ?
N21 Ni2 N23 89.2(3) . . ?
N21 Ni2 N25 88.6(3) . . ?
N22 Ni2 N21 88.9(3) . . ?
N22 Ni2 N23 88.8(3) . . ?
N22 Ni2 N24 93.3(3) . . ?
N22 Ni2 N25 177.4(3) . . ?
N24 Ni2 N21 176.6(3) . . ?
N24 Ni2 N23 88.3(3) . . ?
N24 Ni2 N25 89.2(3) . . ?
N25 Ni2 N23 91.8(3) . . ?
N30 Ni3 N31 92.1(3) . . ?
N32 Ni3 N30 89.8(3) . . ?
N32 Ni3 N31 89.5(3) . . ?
N32 Ni3 N33 88.5(3) . . ?
N33 Ni3 N30 177.2(3) . . ?
N33 Ni3 N31 90.1(3) . . ?
N34 Ni3 N30 89.4(3) . . ?
N34 Ni3 N31 178.5(3) . . ?
N34 Ni3 N32 90.6(3) . . ?
N34 Ni3 N33 88.4(3) . . ?
N35 Ni3 N30 92.5(3) . . ?
N35 Ni3 N31 89.5(3) . . ?
N35 Ni3 N32 177.5(3) . . ?
N35 Ni3 N33 89.2(3) . . ?
N35 Ni3 N34 90.3(3) . . ?
N40 Ni4 N41 90.1(3) . . ?
N40 Ni4 N42 90.6(3) . . ?
N40 Ni4 N43 177.5(3) . . ?
N40 Ni4 N44 89.7(3) . . ?
N40 Ni4 N45 90.3(3) . . ?
N41 Ni4 N42 91.4(3) . . ?
N41 Ni4 N43 87.4(3) . . ?
N41 Ni4 N44 179.5(3) . . ?
N41 Ni4 N45 90.6(3) . . ?
N42 Ni4 N43 89.4(3) . . ?
N42 Ni4 N44 89.1(3) . . ?
N44 Ni4 N43 92.8(3) . . ?
N45 Ni4 N42 177.8(3) . . ?
N45 Ni4 N43 89.8(3) . . ?
N45 Ni4 N44 88.9(3) . . ?
N50 Ni5 N55 89.1(3) . . ?
N50 Ni5 N54 88.8(3) . . ?
N51 Ni5 N55 90.6(3) . . ?
N51 Ni5 N50 88.7(3) . . ?
N51 Ni5 N52 89.8(3) . . ?
N51 Ni5 N53 90.7(3) . . ?
N51 Ni5 N54 177.1(3) . . ?
N52 Ni5 N55 89.1(3) . . ?
N52 Ni5 N50 177.6(3) . . ?
N52 Ni5 N54 92.7(3) . . ?
N53 Ni5 N55 178.0(3) . . ?
N53 Ni5 N50 92.4(3) . . ?
N53 Ni5 N52 89.5(3) . . ?
N53 Ni5 N54 87.9(3) . . ?
N54 Ni5 N55 90.9(3) . . ?
N60 Ni6 N65 90.4(3) . . ?
N61 Ni6 N60 88.5(3) . . ?
N61 Ni6 N65 88.7(3) . . ?
N62 Ni6 N60 90.7(3) . . ?
N62 Ni6 N61 90.9(3) . . ?
N62 Ni6 N63 90.2(3) . . ?
N62 Ni6 N65 178.8(3) . . ?
N63 Ni6 N60 177.4(3) . . ?
N63 Ni6 N61 93.9(3) . . ?
N63 Ni6 N65 88.7(3) . . ?
N64 Ni6 N60 87.9(3) . . ?
N64 Ni6 N61 176.3(3) . . ?
N64 Ni6 N62 89.7(3) . . ?
N64 Ni6 N63 89.7(3) . . ?
N64 Ni6 N65 90.8(3) . . ?
C10 S10 Bi4 101.0(3) . 2_546 ?
C11 S11 Bi4 99.7(3) . 4_565 ?
C12 S12 Bi1 100.8(3) . . ?
C13 S13 Bi6 93.0(3) . 2_556 ?
C14 S14 Bi6 100.1(3) . . ?
C15 S15 Bi6 102.9(3) . 2_456 ?
C20 S20A Bi1 97.0(3) . . ?
C20 S20B Bi1 93.2(7) . . ?
C21B S21B Bi2 96.7(9) . 1_455 ?
C22 S22A Bi3 102.4(4) . 4_565 ?
C22 S22B Bi3 96.8(4) . 4_565 ?
C23 S23 Bi3 99.4(3) . 2_556 ?
C24 S24 Bi2 97.8(3) . . ?
C25 S25 Bi2 97.3(3) . 2_556 ?
C30 S30 Bi2 99.5(3) . . ?
C31 S31 Bi2 100.3(3) . 3_666 ?
C32 S32 Bi3 104.2(3) . 2_656 ?
C33 S33 Bi5 102.4(3) . 2_656 ?
C34 S34 Bi3 98.1(3) . . ?
C35 S35 Bi3 93.0(3) . 2_556 ?
C40 S40 Bi3 98.2(3) . . ?
C41 S41 Bi5 97.6(3) . 2_656 ?
C42 S42A Bi5 100.3(8) . . ?
C42 S42B Bi5 101.3(10) . . ?
C43 S43 Bi4 97.1(3) . . ?
C44 S44 Bi1 101.2(3) . 4_666 ?
C45 S45 Bi5 95.4(3) . 1_455 ?
C55 S55 Bi4 97.5(3) . 2_656 ?
C50 S50A Bi5 100.6(7) . . ?
C50 S50B Bi5 95.3(6) . . ?
C51A S51A Bi4 98.0(7) . 1_655 ?
C52 S52A Bi6 97.1(4) . 1_665 ?
C52 S52B Bi6 102.5(4) . 1_665 ?
C53 S53 Bi6 98.6(3) . 3_667 ?
C54A S54A Bi4 96.3(10) . . ?
C54B S54B Bi4 99.4(9) . . ?
C60 S60 Bi1 98.8(3) . . ?
C61 S61 Bi1 94.7(3) . 2_556 ?
C62 S62 Bi2 95.6(3) . 2_556 ?
C63 S63 Bi5 99.4(3) . 3_667 ?
C64 S64 Bi1 101.5(3) . 2_456 ?
C65 S65 Bi6 98.6(3) . . ?

loop_
_geom_bond_atom_site_label_1
_geom_bond_atom_site_label_2
_geom_bond_distance
_geom_bond_site_symmetry_2
_geom_bond_publ_flag
Bi1 S12 2.794(2) . ?
Bi1 S20A 2.827(3) . ?
Bi1 S20B 2.877(13) . ?
Bi1 S44 2.905(2) 4_565 ?
Bi1 S60 2.767(3) . ?
Bi1 S61 2.786(2) 2_556 ?
Bi1 S64 2.824(2) 2_456 ?
Bi2 S21A 2.908(4) 1_655 ?
Bi2 S21B 2.938(5) 1_655 ?
Bi2 S24 2.728(2) . ?
Bi2 S25 2.751(2) 2_556 ?
Bi2 S30 2.839(2) . ?
Bi2 S31 2.918(2) 3_666 ?
Bi2 S62 2.825(2) 2_556 ?
Bi3 S22A 2.801(6) 4_666 ?
Bi3 S22B 2.913(4) 4_666 ?
Bi3 S23 2.899(2) 2_556 ?
Bi3 S32 2.790(2) 2_656 ?
Bi3 S34 2.748(3) . ?
Bi3 S35 2.830(2) 2_556 ?
Bi3 S40 2.749(2) . ?
Bi4 S10 2.939(2) 2_566 ?
Bi4 S11 2.876(3) 4_666 ?
Bi4 S43 2.726(2) . ?
Bi4 S55 2.793(3) 2_656 ?
Bi4 S51A 2.873(4) 1_455 ?
Bi4 S51B 2.915(6) 1_455 ?
Bi4 S54A 2.801(7) . ?
Bi4 S54B 2.728(7) . ?
Bi5 S33 2.855(2) 2_656 ?
Bi5 S41 2.781(2) 2_656 ?
Bi5 S42A 2.781(17) . ?
Bi5 S42B 2.83(2) . ?
Bi5 S45 2.857(3) 1_655 ?
Bi5 S50A 2.724(15) . ?
Bi5 S50B 2.819(12) . ?
Bi5 S63 2.853(2) 3_667 ?
Bi6 S13 2.832(2) 2_556 ?
Bi6 S14 2.791(2) . ?
Bi6 S15 2.791(2) 2_456 ?
Bi6 S52A 2.944(4) 1_445 ?
Bi6 S52B 2.818(7) 1_445 ?
Bi6 S53 2.863(2) 3_667 ?
Bi6 S65 2.730(2) . ?
C7MA N7MA 1.49(3) . ?
C1MA N1MA 1.50(3) 2_456 ?
C2MA N2MA 1.48(9) . ?
C3MA N3MA 1.21(2) . ?
C4MA N4MA 1.43(3) . ?
C5MA N5MA 1.447(17) . ?
C6MA N6MA 1.42(6) . ?
C7MB N7MA 1.47(3) . ?
C8MA N8MA 1.17(3) . ?
C10 N10 1.147(11) . ?
C10 S10 1.650(9) . ?
C11 N11 1.159(12) . ?
C11 S11 1.666(10) . ?
C12 N12 1.149(11) . ?
C12 S12 1.668(9) . ?
C13 N13 1.155(11) . ?
C13 S13 1.666(9) . ?
C14 N14 1.147(11) . ?
C14 S14 1.678(9) . ?
C15 N15 1.135(11) . ?
C15 S15 1.685(9) . ?
C20 N20 1.138(11) . ?
C20 S20A 1.673(9) . ?
C20 S20B 1.760(17) . ?
C21A N21 1.20(2) . ?
C21A S21A 1.67(2) . ?
C21B N21 1.12(3) . ?
C21B S21B 1.65(2) . ?
C22 N22 1.147(11) . ?
C22 S22A 1.653(10) . ?
C22 S22B 1.702(10) . ?
C23 N23 1.156(10) . ?
C23 S23 1.666(8) . ?
C24 N24 1.151(11) . ?
C24 S24 1.676(9) . ?
C25 N25 1.140(11) . ?
C25 S25 1.666(8) . ?
C30 N30 1.151(10) . ?
C30 S30 1.668(8) . ?
C31 N31 1.148(11) . ?
C31 S31 1.647(9) . ?
C32 N32 1.148(11) . ?
C32 S32 1.662(8) . ?
C33 N33 1.150(10) . ?
C33 S33 1.654(8) . ?
C34 N34 1.151(11) . ?
C34 S34 1.657(9) . ?
C35 N35 1.154(11) . ?
C35 S35 1.659(9) . ?
C40 N40 1.133(11) . ?
C40 S40 1.672(9) . ?
C41 N41 1.143(11) . ?
C41 S41 1.680(9) . ?
C42 N42 1.146(11) . ?
C42 S42A 1.725(18) . ?
C42 S42B 1.62(2) . ?
C43 N43 1.142(11) . ?
C43 S43 1.678(9) . ?
C44 N44 1.164(11) . ?
C44 S44 1.649(9) . ?
C45 N45 1.148(11) . ?
C45 S45 1.658(9) . ?
C55 N55 1.138(11) . ?
C55 S55 1.674(9) . ?
C50 N50 1.137(11) . ?
C50 S50A 1.655(17) . ?
C50 S50B 1.722(14) . ?
C51A N51 1.18(2) . ?
C51A S51A 1.67(2) . ?
C51B N51 1.11(4) . ?
C51B S51B 1.68(4) . ?
C52 N52 1.148(11) . ?
C52 S52A 1.698(10) . ?
C52 S52B 1.675(11) . ?
C53 N53 1.162(11) . ?
C53 S53 1.669(9) . ?
C54A N54 1.22(3) . ?
C54A S54A 1.62(2) . ?
C54B N54 1.07(3) . ?
C54B S54B 1.77(3) . ?
C60 N60 1.135(12) . ?
C60 S60 1.670(9) . ?
C61 N61 1.151(11) . ?
C61 S61 1.668(8) . ?
C62 N62 1.138(11) . ?
C62 S62 1.657(9) . ?
C63 N63 1.163(11) . ?
C63 S63 1.653(9) . ?
C64 N64 1.142(11) . ?
C64 S64 1.660(8) . ?
C65 N65 1.142(11) . ?
C65 S65 1.670(9) . ?
N10 Ni1 2.101(7) . ?
N11 Ni1 2.060(7) . ?
N12 Ni1 2.068(7) . ?
N13 Ni1 2.067(7) . ?
N14 Ni1 2.037(7) . ?
N15 Ni1 2.062(7) . ?
N20 Ni2 2.047(7) . ?
N21 Ni2 2.068(7) . ?
N22 Ni2 2.064(7) . ?
N23 Ni2 2.091(7) . ?
N24 Ni2 2.066(7) . ?
N25 Ni2 2.084(7) . ?
N30 Ni3 2.084(7) . ?
N31 Ni3 2.093(7) . ?
N32 Ni3 2.066(7) . ?
N33 Ni3 2.069(7) . ?
N34 Ni3 2.063(7) . ?
N35 Ni3 2.054(7) . ?
N40 Ni4 2.049(8) . ?
N41 Ni4 2.062(8) . ?
N42 Ni4 2.070(7) . ?
N43 Ni4 2.088(7) . ?
N44 Ni4 2.080(7) . ?
N45 Ni4 2.066(7) . ?
N55 Ni5 2.081(7) . ?
N50 Ni5 2.066(7) . ?
N51 Ni5 2.058(7) . ?
N52 Ni5 2.064(7) . ?
N53 Ni5 2.059(7) . ?
N54 Ni5 2.071(7) . ?
N60 Ni6 2.070(8) . ?
N61 Ni6 2.068(7) . ?
N62 Ni6 2.064(7) . ?
N63 Ni6 2.067(7) . ?
N64 Ni6 2.054(7) . ?
N65 Ni6 2.073(7) . ?

loop_
_geom_torsion_atom_site_label_1
_geom_torsion_atom_site_label_2
_geom_torsion_atom_site_label_3
_geom_torsion_atom_site_label_4
_geom_torsion
_geom_torsion_site_symmetry_1
_geom_torsion_site_symmetry_2
_geom_torsion_site_symmetry_3
_geom_torsion_site_symmetry_4
_geom_torsion_publ_flag
N20 C20 S20B Bi1 109.6(18) . . . . ?
N22 C22 S22A Bi3 -104(3) . . . 4_565 ?
N22 C22 S22B Bi3 126(4) . . . 4_565 ?
N50 C50 S50A Bi5 96(5) . . . . ?
N52 C52 S52B Bi6 103(2) . . . 1_665 ?

loop_
_twin_individual_id
_twin_individual_mass_fraction_refined
1 0.811(1)
2 0.189(1)

loop_
_exptl_oxdiff_crystal_face_indexfrac_h
_exptl_oxdiff_crystal_face_indexfrac_k
_exptl_oxdiff_crystal_face_indexfrac_l
_exptl_oxdiff_crystal_face_x
_exptl_oxdiff_crystal_face_y
_exptl_oxdiff_crystal_face_z
1.0003 -0.0034 -0.0034 0.0596 0.1110 -0.0057
0.4557 23.7361 -1.7368 -0.8530 0.5218 -0.0089
-0.3975 -23.8694 -0.5152 0.8456 -0.5171 -0.1326
0.2989 -2.4330 -15.8216 -0.0038 -0.0085 -1.0000
0.1663 2.3533 15.8315 0.0345 0.0586 0.9977
-7.9144 1.4455 0.4217 -0.5204 -0.8505 0.0758
